data_7105965
loop_
_publ_author_name
'Poulami Jana'
'Sibaprasad Maity'
'Suman Kumar Maity'
'Debasish Haldar'

_publ_section_title
;
 A new peptide motif in the formation of supramolecular double helices
;
_journal_name_full Chem.Commun.
_journal_page_first 2092
_journal_paper_doi 10.1039/c0cc04244g
_journal_volume 47
_journal_year 2011
_chemical_formula_sum 'C29 H40 N3 O8'
_chemical_formula_weight 558.64
_chemical_name_systematic
;
?
;
_space_group_IT_number 5
_symmetry_space_group_name_Hall 'C 2y'
_symmetry_space_group_name_H-M 'C 1 2 1'
_atom_sites_solution_hydrogens geom
_atom_sites_solution_primary direct
_atom_sites_solution_secondary difmap
_audit_creation_method SHELXL-97
_cell_angle_alpha 90.00
_cell_angle_beta 115.991(2)
_cell_angle_gamma 90.00
_cell_formula_units_Z 4
_cell_length_a 27.2619(12)
_cell_length_b 8.1375(4)
_cell_length_c 13.4148(6)
_cell_measurement_temperature 296(2)
_cell_volume 2675.0(2)
_computing_structure_refinement 'SHELXL-97 (Sheldrick, 1997)'
_computing_structure_solution 'SHELXS-97 (Sheldrick, 1990)'
_diffrn_ambient_temperature 296(2)
_diffrn_measured_fraction_theta_full 0.999
_diffrn_measured_fraction_theta_max 0.999
_diffrn_radiation_monochromator graphite
_diffrn_radiation_source 'fine-focus sealed tube'
_diffrn_radiation_type MoK\a
_diffrn_radiation_wavelength 0.71073
_diffrn_reflns_av_R_equivalents 0.0522
_diffrn_reflns_av_sigmaI/netI 0.0396
_diffrn_reflns_limit_h_max 34
_diffrn_reflns_limit_h_min -34
_diffrn_reflns_limit_k_max 10
_diffrn_reflns_limit_k_min -10
_diffrn_reflns_limit_l_max 17
_diffrn_reflns_limit_l_min -16
_diffrn_reflns_number 26153
_diffrn_reflns_theta_full 27.00
_diffrn_reflns_theta_max 27.00
_diffrn_reflns_theta_min 1.66
_exptl_absorpt_coefficient_mu 0.101
_exptl_crystal_density_diffrn 1.387
_exptl_crystal_density_method 'not measured'
_exptl_crystal_F_000 1196
_refine_diff_density_max 0.534
_refine_diff_density_min -0.194
_refine_diff_density_rms 0.037
_refine_ls_abs_structure_details 'Flack H D (1983), Acta Cryst. A39, 876-881'
_refine_ls_abs_structure_Flack -1.7(13)
_refine_ls_extinction_method none
_refine_ls_goodness_of_fit_ref 0.749
_refine_ls_hydrogen_treatment mixed
_refine_ls_matrix_type full
_refine_ls_number_parameters 327
_refine_ls_number_reflns 5787
_refine_ls_number_restraints 1
_refine_ls_restrained_S_all 0.749
_refine_ls_R_factor_all 0.0678
_refine_ls_R_factor_gt 0.0461
_refine_ls_shift/su_max 11.250
_refine_ls_shift/su_mean 0.109
_refine_ls_structure_factor_coef Fsqd
_refine_ls_weighting_details 'calc w=1/[\s^2^(Fo^2^)+(0.1698P)^2^+2.0119P] where P=(Fo^2^+2Fc^2^)/3'
_refine_ls_weighting_scheme calc
_refine_ls_wR_factor_gt 0.1407
_refine_ls_wR_factor_ref 0.1880
_reflns_number_gt 4397
_reflns_number_total 5787
_reflns_threshold_expression >2sigma(I)
_cod_data_source_file C0CC04244G.TXT
_cod_data_source_block YUA
_cod_database_code 7105965

loop_
_symmetry_equiv_pos_as_xyz
'x, y, z'
'-x, y, -z'
'x+1/2, y+1/2, z'
'-x+1/2, y+1/2, -z'

loop_
_atom_site_label
_atom_site_type_symbol
_atom_site_fract_x
_atom_site_fract_y
_atom_site_fract_z
_atom_site_U_iso_or_equiv
_atom_site_adp_type
_atom_site_occupancy
_atom_site_symmetry_multiplicity
_atom_site_calc_flag
_atom_site_refinement_flags
_atom_site_disorder_assembly
_atom_site_disorder_group
O4 O 0.08843(17) 1.1553(6) 0.0022(3) 0.1180(13) Uani 1 1 d . . .
O1S O 0.97477(9) 0.4852(3) 0.7246(2) 0.0647(6) Uani 1 1 d . . .
O2S O 0.0427(3) 0.5939(16) 0.0993(5) 0.256(6) Uani 1 1 d . . .
O5 O 0.06378(17) 0.9139(6) 0.0397(3) 0.1122(12) Uani 1 1 d . . .
O6 O 0.07143(13) 1.1862(3) 0.3542(2) 0.0755(7) Uani 1 1 d . . .
O10 O 0.18837(8) 0.8562(3) 0.47243(18) 0.0573(5) Uani 1 1 d . . .
N1 N 0.09008(10) 0.9992(3) 0.25286(19) 0.0511(5) Uani 1 1 d . . .
H1 H 0.0920 0.8964 0.2400 0.061 Uiso 1 1 calc R . .
N2 N 0.10231(8) 0.7578(3) 0.40345(17) 0.0398(4) Uani 1 1 d . . .
H2 H 0.0821 0.6739 0.3731 0.048 Uiso 1 1 calc R . .
N3 N 0.21378(8) 0.5596(3) 0.38909(17) 0.0470(5) Uani 1 1 d . . .
H3 H 0.2459 0.5205 0.4277 0.056 Uiso 1 1 calc R . .
C1 C 0.0733(3) 1.1034(14) -0.1101(4) 0.149(3) Uani 1 1 d . . .
H1A H 0.0912 1.0017 -0.1095 0.224 Uiso 1 1 calc R . .
H1B H 0.0840 1.1857 -0.1479 0.224 Uiso 1 1 calc R . .
H1C H 0.0345 1.0881 -0.1477 0.224 Uiso 1 1 calc R . .
C2 C 0.08071(13) 1.0501(6) 0.0682(3) 0.0714(10) Uani 1 1 d . . .
C3 C 0.09793(13) 1.1203(4) 0.1817(3) 0.0604(7) Uani 1 1 d . . .
H3A H 0.0746 1.2152 0.1756 0.072 Uiso 1 1 calc R . .
C4 C 0.08003(11) 1.0439(3) 0.3374(2) 0.0477(6) Uani 1 1 d . . .
C5 C 0.07540(10) 0.9081(3) 0.4124(2) 0.0460(6) Uani 1 1 d . . .
C6 C 0.15672(9) 0.7409(3) 0.4393(2) 0.0404(5) Uani 1 1 d . . .
C7 C 0.17492(9) 0.5656(3) 0.43546(19) 0.0423(5) Uani 1 1 d . . .
H7 H 0.1430 0.4988 0.3898 0.051 Uiso 1 1 calc R . .
C8 C 0.20176(12) 0.4954(5) 0.5532(2) 0.0615(8) Uani 1 1 d . . .
H8A H 0.2079 0.3788 0.5490 0.074 Uiso 1 1 calc R . .
H8B H 0.2371 0.5474 0.5936 0.074 Uiso 1 1 calc R . .
C9 C 0.16852(11) 0.5193(4) 0.6176(2) 0.0505(6) Uani 1 1 d . . .
C10 C 0.11989(13) 0.4324(4) 0.5897(2) 0.0580(7) Uani 1 1 d . . .
H10 H 0.1078 0.3589 0.5306 0.070 Uiso 1 1 calc R . .
C11 C 0.08965(12) 0.4541(4) 0.6485(2) 0.0577(7) Uani 1 1 d . . .
H11 H 0.0573 0.3964 0.6285 0.069 Uiso 1 1 calc R . .
C12 C 0.10748(11) 0.5613(4) 0.7369(2) 0.0502(6) Uani 1 1 d . . .
O3 O 0.08018(9) 0.5852(4) 0.80036(18) 0.0694(6) Uani 1 1 d . . .
H3B H 0.0484 0.5558 0.7656 0.104 Uiso 1 1 calc R . .
C14 C 0.19989(10) 0.6144(4) 0.2864(2) 0.0482(6) Uani 1 1 d . . .
O1 O 0.24165(7) 0.6023(3) 0.25978(15) 0.0595(6) Uani 1 1 d . . .
C16 C 0.23498(12) 0.6355(4) 0.1463(2) 0.0523(6) Uani 1 1 d . . .
C17 C 0.21366(18) 0.8058(5) 0.1089(3) 0.0734(10) Uani 1 1 d . . .
H17A H 0.1756 0.8100 0.0916 0.110 Uiso 1 1 calc R . .
H17B H 0.2184 0.8336 0.0441 0.110 Uiso 1 1 calc R . .
H17C H 0.2334 0.8827 0.1671 0.110 Uiso 1 1 calc R . .
C18 C 0.29360(15) 0.6222(6) 0.1615(3) 0.0785(11) Uani 1 1 d . . .
H18A H 0.3155 0.7054 0.2122 0.118 Uiso 1 1 calc R . .
H18B H 0.2944 0.6370 0.0912 0.118 Uiso 1 1 calc R . .
H18C H 0.3079 0.5157 0.1906 0.118 Uiso 1 1 calc R . .
C19 C 0.19958(18) 0.5033(5) 0.0700(3) 0.0764(10) Uani 1 1 d . . .
H19A H 0.2129 0.3974 0.1019 0.115 Uiso 1 1 calc R . .
H19B H 0.2006 0.5115 -0.0005 0.115 Uiso 1 1 calc R . .
H19C H 0.1627 0.5167 0.0600 0.115 Uiso 1 1 calc R . .
O2 O 0.15503(8) 0.6715(3) 0.22707(17) 0.0633(6) Uani 1 1 d . . .
C21 C 0.18462(11) 0.6276(5) 0.7049(2) 0.0574(7) Uani 1 1 d . . .
H21 H 0.2164 0.6883 0.7244 0.069 Uiso 1 1 calc R . .
C22 C 0.15456(12) 0.6481(4) 0.7643(2) 0.0556(7) Uani 1 1 d . . .
H22 H 0.1664 0.7215 0.8234 0.067 Uiso 1 1 calc R . .
C23 C 0.01482(12) 0.8675(5) 0.3682(3) 0.0634(8) Uani 1 1 d . . .
H23A H 0.0008 0.8333 0.2922 0.095 Uiso 1 1 calc R . .
H23B H -0.0046 0.9632 0.3730 0.095 Uiso 1 1 calc R . .
H23C H 0.0101 0.7805 0.4116 0.095 Uiso 1 1 calc R . .
C24 C 0.09808(15) 0.9679(4) 0.5318(3) 0.0626(8) Uani 1 1 d . . .
H24A H 0.0941 0.8830 0.5774 0.094 Uiso 1 1 calc R . .
H24B H 0.0784 1.0639 0.5352 0.094 Uiso 1 1 calc R . .
H24C H 0.1360 0.9946 0.5580 0.094 Uiso 1 1 calc R . .
C25 C 0.15653(19) 1.1780(6) 0.2316(4) 0.0895(13) Uani 1 1 d . . .
H25A H 0.1660 1.2238 0.3037 0.134 Uiso 1 1 calc R . .
H25B H 0.1607 1.2602 0.1846 0.134 Uiso 1 1 calc R . .
H25C H 0.1800 1.0866 0.2381 0.134 Uiso 1 1 calc R . .
H80 H 0.0471(11) 0.493(3) 0.107(2) 0.024(6) Uiso 1 1 d . . .
H81 H 0.962(2) 0.388(8) 0.710(4) 0.102(16) Uiso 1 1 d . . .
H83 H 0.971(2) 0.513(8) 0.809(4) 0.120(17) Uiso 1 1 d . . .

loop_
_atom_site_aniso_label
_atom_site_aniso_U_11
_atom_site_aniso_U_22
_atom_site_aniso_U_33
_atom_site_aniso_U_23
_atom_site_aniso_U_13
_atom_site_aniso_U_12
O4 0.151(3) 0.150(3) 0.0709(17) 0.029(2) 0.0644(19) -0.012(3)
O1S 0.0623(12) 0.0528(12) 0.0804(15) 0.0011(11) 0.0324(11) -0.0074(10)
O2S 0.235(7) 0.409(15) 0.131(4) -0.053(7) 0.086(5) -0.198(10)
O5 0.132(3) 0.138(3) 0.0626(17) -0.0131(19) 0.0391(17) -0.027(3)
O6 0.125(2) 0.0414(12) 0.0743(14) 0.0057(10) 0.0571(15) 0.0181(12)
O10 0.0490(10) 0.0626(13) 0.0631(12) -0.0111(10) 0.0272(9) -0.0163(9)
N1 0.0687(13) 0.0411(11) 0.0525(12) 0.0049(10) 0.0347(11) 0.0028(10)
N2 0.0395(9) 0.0381(11) 0.0463(10) -0.0007(9) 0.0228(8) -0.0008(8)
N3 0.0431(9) 0.0646(14) 0.0381(10) 0.0086(10) 0.0223(8) 0.0137(10)
C1 0.132(4) 0.261(10) 0.060(2) 0.033(4) 0.047(3) 0.008(6)
C2 0.0542(14) 0.106(3) 0.0528(16) 0.0192(19) 0.0225(13) 0.0058(19)
C3 0.0754(18) 0.0534(17) 0.0630(17) 0.0172(14) 0.0402(14) 0.0085(15)
C4 0.0578(13) 0.0397(14) 0.0504(13) -0.0004(11) 0.0282(11) 0.0034(11)
C5 0.0508(12) 0.0427(13) 0.0536(14) 0.0011(11) 0.0314(11) 0.0039(11)
C6 0.0404(11) 0.0476(13) 0.0379(11) -0.0007(10) 0.0216(9) -0.0021(10)
C7 0.0409(10) 0.0511(14) 0.0394(11) 0.0056(11) 0.0217(9) 0.0082(11)
C8 0.0595(15) 0.084(2) 0.0502(15) 0.0197(15) 0.0324(12) 0.0280(15)
C9 0.0556(13) 0.0591(17) 0.0409(13) 0.0120(11) 0.0250(11) 0.0143(12)
C10 0.0746(18) 0.0562(17) 0.0498(14) -0.0043(13) 0.0335(13) -0.0024(15)
C11 0.0630(16) 0.0603(18) 0.0566(16) -0.0018(14) 0.0325(13) -0.0110(14)
C12 0.0509(12) 0.0600(16) 0.0434(12) 0.0046(12) 0.0239(10) 0.0053(13)
O3 0.0641(11) 0.0986(19) 0.0592(11) -0.0079(12) 0.0398(10) -0.0014(13)
C14 0.0472(12) 0.0621(16) 0.0392(11) 0.0003(11) 0.0225(10) 0.0059(12)
O1 0.0537(10) 0.0923(17) 0.0414(9) 0.0061(10) 0.0290(8) 0.0113(10)
C16 0.0653(15) 0.0620(17) 0.0402(12) -0.0004(12) 0.0328(11) -0.0013(13)
C17 0.096(3) 0.063(2) 0.076(2) 0.0051(17) 0.052(2) 0.0060(18)
C18 0.081(2) 0.104(3) 0.076(2) 0.010(2) 0.0570(18) 0.009(2)
C19 0.105(3) 0.076(2) 0.0576(18) -0.0066(17) 0.0449(19) -0.017(2)
O2 0.0499(10) 0.0924(17) 0.0476(10) 0.0166(11) 0.0214(8) 0.0173(11)
C21 0.0478(13) 0.081(2) 0.0440(13) 0.0073(14) 0.0211(11) -0.0039(14)
C22 0.0579(14) 0.0664(18) 0.0439(13) -0.0027(13) 0.0238(11) -0.0034(14)
C23 0.0531(14) 0.0599(17) 0.092(2) 0.0052(17) 0.0459(16) 0.0082(14)
C24 0.093(2) 0.0575(17) 0.0530(15) 0.0000(13) 0.0461(15) 0.0100(16)
C25 0.102(3) 0.094(3) 0.079(2) -0.005(2) 0.047(2) -0.041(3)

loop_
_atom_type_symbol
_atom_type_description
_atom_type_scat_dispersion_real
_atom_type_scat_dispersion_imag
_atom_type_scat_source
C C 0.0033 0.0016 'International Tables Vol C Tables 4.2.6.8 and 6.1.1.4'
H H 0.0000 0.0000 'International Tables Vol C Tables 4.2.6.8 and 6.1.1.4'
N N 0.0061 0.0033 'International Tables Vol C Tables 4.2.6.8 and 6.1.1.4'
O O 0.0106 0.0060 'International Tables Vol C Tables 4.2.6.8 and 6.1.1.4'

loop_
_geom_angle_atom_site_label_1
_geom_angle_atom_site_label_2
_geom_angle_atom_site_label_3
_geom_angle
_geom_angle_site_symmetry_1
_geom_angle_site_symmetry_3
_geom_angle_publ_flag
C2 O4 C1 117.2(6) . . ?
H81 O1S H83 102(4) . . ?
C4 N1 C3 121.4(3) . . ?
C4 N1 H1 119.3 . . ?
C3 N1 H1 119.3 . . ?
C6 N2 C5 124.7(2) . . ?
C6 N2 H2 117.6 . . ?
C5 N2 H2 117.6 . . ?
C14 N3 C7 120.2(2) . . ?
C14 N3 H3 119.9 . . ?
C7 N3 H3 119.9 . . ?
O4 C1 H1A 109.4 . . ?
O4 C1 H1B 109.5 . . ?
H1A C1 H1B 109.5 . . ?
O4 C1 H1C 109.5 . . ?
H1A C1 H1C 109.5 . . ?
H1B C1 H1C 109.5 . . ?
O5 C2 O4 122.8(4) . . ?
O5 C2 C3 125.7(3) . . ?
O4 C2 C3 111.4(4) . . ?
N1 C3 C2 109.8(3) . . ?
N1 C3 C25 110.6(3) . . ?
C2 C3 C25 111.6(3) . . ?
N1 C3 H3A 108.2 . . ?
C2 C3 H3A 108.2 . . ?
C25 C3 H3A 108.2 . . ?
O6 C4 N1 123.0(3) . . ?
O6 C4 C5 118.9(3) . . ?
N1 C4 C5 118.0(2) . . ?
N2 C5 C24 111.6(2) . . ?
N2 C5 C23 106.5(2) . . ?
C24 C5 C23 110.5(2) . . ?
N2 C5 C4 111.1(2) . . ?
C24 C5 C4 110.3(2) . . ?
C23 C5 C4 106.7(2) . . ?
O10 C6 N2 122.9(2) . . ?
O10 C6 C7 123.1(2) . . ?
N2 C6 C7 114.1(2) . . ?
N3 C7 C6 111.0(2) . . ?
N3 C7 C8 108.81(19) . . ?
C6 C7 C8 109.3(2) . . ?
N3 C7 H7 109.2 . . ?
C6 C7 H7 109.2 . . ?
C8 C7 H7 109.2 . . ?
C9 C8 C7 114.0(2) . . ?
C9 C8 H8A 108.8 . . ?
C7 C8 H8A 108.8 . . ?
C9 C8 H8B 108.8 . . ?
C7 C8 H8B 108.8 . . ?
H8A C8 H8B 107.7 . . ?
C21 C9 C10 117.6(3) . . ?
C21 C9 C8 121.4(3) . . ?
C10 C9 C8 121.1(3) . . ?
C11 C10 C9 121.0(3) . . ?
C11 C10 H10 119.5 . . ?
C9 C10 H10 119.5 . . ?
C12 C11 C10 120.0(3) . . ?
C12 C11 H11 120.0 . . ?
C10 C11 H11 120.0 . . ?
C22 C12 O3 117.5(3) . . ?
C22 C12 C11 119.6(3) . . ?
O3 C12 C11 122.9(3) . . ?
C12 O3 H3B 109.5 . . ?
O2 C14 N3 123.4(2) . . ?
O2 C14 O1 125.4(2) . . ?
N3 C14 O1 111.2(2) . . ?
C14 O1 C16 121.8(2) . . ?
O1 C16 C17 111.6(3) . . ?
O1 C16 C19 108.8(3) . . ?
C17 C16 C19 113.2(3) . . ?
O1 C16 C18 101.6(2) . . ?
C17 C16 C18 109.9(3) . . ?
C19 C16 C18 111.2(3) . . ?
C16 C17 H17A 109.5 . . ?
C16 C17 H17B 109.5 . . ?
H17A C17 H17B 109.5 . . ?
C16 C17 H17C 109.5 . . ?
H17A C17 H17C 109.5 . . ?
H17B C17 H17C 109.5 . . ?
C16 C18 H18A 109.5 . . ?
C16 C18 H18B 109.5 . . ?
H18A C18 H18B 109.5 . . ?
C16 C18 H18C 109.5 . . ?
H18A C18 H18C 109.5 . . ?
H18B C18 H18C 109.5 . . ?
C16 C19 H19A 109.5 . . ?
C16 C19 H19B 109.5 . . ?
H19A C19 H19B 109.5 . . ?
C16 C19 H19C 109.4 . . ?
H19A C19 H19C 109.5 . . ?
H19B C19 H19C 109.5 . . ?
C9 C21 C22 121.4(3) . . ?
C9 C21 H21 119.3 . . ?
C22 C21 H21 119.3 . . ?
C12 C22 C21 120.5(3) . . ?
C12 C22 H22 119.8 . . ?
C21 C22 H22 119.7 . . ?
C5 C23 H23A 109.5 . . ?
C5 C23 H23B 109.5 . . ?
H23A C23 H23B 109.5 . . ?
C5 C23 H23C 109.5 . . ?
H23A C23 H23C 109.5 . . ?
H23B C23 H23C 109.5 . . ?
C5 C24 H24A 109.5 . . ?
C5 C24 H24B 109.5 . . ?
H24A C24 H24B 109.5 . . ?
C5 C24 H24C 109.5 . . ?
H24A C24 H24C 109.5 . . ?
H24B C24 H24C 109.5 . . ?
C3 C25 H25A 109.5 . . ?
C3 C25 H25B 109.5 . . ?
H25A C25 H25B 109.5 . . ?
C3 C25 H25C 109.5 . . ?
H25A C25 H25C 109.5 . . ?
H25B C25 H25C 109.5 . . ?

loop_
_geom_bond_atom_site_label_1
_geom_bond_atom_site_label_2
_geom_bond_distance
_geom_bond_site_symmetry_2
_geom_bond_publ_flag
O4 C2 1.313(5) . ?
O4 C1 1.440(7) . ?
O1S H81 0.85(6) . ?
O1S H83 1.20(6) . ?
O2S H80 0.83(3) . ?
O5 C2 1.197(6) . ?
O6 C4 1.222(4) . ?
O10 C6 1.219(3) . ?
N1 C4 1.329(4) . ?
N1 C3 1.452(4) . ?
N1 H1 0.8600 . ?
N2 C6 1.351(3) . ?
N2 C5 1.458(3) . ?
N2 H2 0.8600 . ?
N3 C14 1.335(3) . ?
N3 C7 1.445(3) . ?
N3 H3 0.8600 . ?
C1 H1A 0.9600 . ?
C1 H1B 0.9600 . ?
C1 H1C 0.9600 . ?
C2 C3 1.496(5) . ?
C3 C25 1.511(5) . ?
C3 H3A 0.9800 . ?
C4 C5 1.536(4) . ?
C5 C24 1.522(4) . ?
C5 C23 1.526(4) . ?
C6 C7 1.519(4) . ?
C7 C8 1.531(4) . ?
C7 H7 0.9800 . ?
C8 C9 1.513(4) . ?
C8 H8A 0.9700 . ?
C8 H8B 0.9700 . ?
C9 C21 1.375(4) . ?
C9 C10 1.401(4) . ?
C10 C11 1.379(4) . ?
C10 H10 0.9300 . ?
C11 C12 1.378(4) . ?
C11 H11 0.9300 . ?
C12 C22 1.367(4) . ?
C12 O3 1.368(3) . ?
O3 H3B 0.8200 . ?
C14 O2 1.221(3) . ?
C14 O1 1.338(3) . ?
O1 C16 1.477(3) . ?
C16 C17 1.501(5) . ?
C16 C19 1.507(5) . ?
C16 C18 1.524(4) . ?
C17 H17A 0.9600 . ?
C17 H17B 0.9600 . ?
C17 H17C 0.9600 . ?
C18 H18A 0.9600 . ?
C18 H18B 0.9600 . ?
C18 H18C 0.9600 . ?
C19 H19A 0.9600 . ?
C19 H19B 0.9600 . ?
C19 H19C 0.9600 . ?
C21 C22 1.380(4) . ?
C21 H21 0.9300 . ?
C22 H22 0.9300 . ?
C23 H23A 0.9600 . ?
C23 H23B 0.9600 . ?
C23 H23C 0.9600 . ?
C24 H24A 0.9600 . ?
C24 H24B 0.9600 . ?
C24 H24C 0.9600 . ?
C25 H25A 0.9600 . ?
C25 H25B 0.9600 . ?
C25 H25C 0.9600 . ?

loop_
_cod_related_entry_id
_cod_related_entry_database
_cod_related_entry_code
1 ChemSpider 30653248
